data_4304741
loop_
_publ_author_name
'Keisuke Umakoshi'
'Takashi Kojima'
'Keizo Saito'
'Seiji Akatsu'
'Masayoshi Onishi'
'Shoji Ishizaka'
'Noboru Kitamura'
'Yoshihide Nakao'
'Shigeyoshi Sakaki'
'Yoshiki Ozawa'

_publ_contact_author_address
;
     Department of Applied Chemistry
 Faculty of Engineering
 Nagasaki University
 Bunkyo-machi, Nagasaki 852-8521
 Japan
;
_publ_contact_author_email ' kumks@nagasaki-u.ac.jp '
_publ_contact_author_fax ' +81-95-819-2672 '
_publ_contact_author_name ' Prof. Keisuke Umakoshi '
_publ_contact_author_phone ' +81-95-819-2672 '
_publ_section_title
;
Heteropolynuclear Complexes of 3,5-Dimethylpyrazolate [Pt2M4(Me2pz)8] (M =
Ag, Cu). Highly Luminescent Character of the Triplet Excited State Based on
Mixed-Metal Cores
;
_journal_name_full 'Inorganic Chemistry'
_journal_page_first 5033
_journal_page_last 5035
_journal_paper_doi 10.1021/ic702310t
_journal_volume 47
_journal_year 2008
_chemical_formula_sum 'C40 H56 Cu4 N16 Pt2'
_chemical_formula_weight 1405.35
_chemical_name_systematic
; 
 ? 
;
_space_group_IT_number 97
_symmetry_cell_setting tetragonal
_symmetry_Int_Tables_number 97
_symmetry_space_group_name_Hall 'I 4 2'
_symmetry_space_group_name_H-M 'I 4 2 2'
_atom_sites_solution_hydrogens geom
_atom_sites_solution_primary direct
_atom_sites_solution_secondary difmap
_audit_creation_method SHELXL-97
_cell_angle_alpha 90.00
_cell_angle_beta 90.00
_cell_angle_gamma 90.00
_cell_formula_units_Z 2
_cell_length_a 13.4338(7)
_cell_length_b 13.4338(7)
_cell_length_c 13.8003(8)
_cell_measurement_reflns_used 8268
_cell_measurement_temperature 296(1)
_cell_measurement_theta_max 29.97
_cell_measurement_theta_min 3.03
_cell_volume 2490.5(2)
_computing_cell_refinement PROCESS-AUTO
_computing_data_collection PROCESS-AUTO
_computing_data_reduction 'teXsan Ver. 2.0'
_computing_molecular_graphics 'PLATON (Spek, 2005)'
_computing_publication_material 'WinGX publication routines (Farrugia, 1999)'
_computing_structure_refinement 'SHELXL-97 (Sheldrick, 1997)'
_computing_structure_solution 'SHELXS-97 (Sheldrick, 1990)'
_diffrn_ambient_temperature 296(1)
_diffrn_detector_area_resol_mean 10.00
_diffrn_measured_fraction_theta_full 0.997
_diffrn_measured_fraction_theta_max 0.997
_diffrn_measurement_device_type 'Rigaku RAXIS-RAPID Imaging Plate'
_diffrn_measurement_method \w
_diffrn_radiation_monochromator graphite
_diffrn_radiation_source 'nomal-focus sealed tube'
_diffrn_radiation_type MoK\a
_diffrn_radiation_wavelength 0.71073
_diffrn_reflns_av_R_equivalents 0.1348
_diffrn_reflns_av_sigmaI/netI 0.0760
_diffrn_reflns_limit_h_max 18
_diffrn_reflns_limit_h_min -17
_diffrn_reflns_limit_k_max 18
_diffrn_reflns_limit_k_min -18
_diffrn_reflns_limit_l_max 19
_diffrn_reflns_limit_l_min -19
_diffrn_reflns_number 14908
_diffrn_reflns_theta_full 29.97
_diffrn_reflns_theta_max 29.97
_diffrn_reflns_theta_min 3.03
_exptl_absorpt_coefficient_mu 7.318
_exptl_absorpt_correction_T_max 0.645
_exptl_absorpt_correction_T_min 0.090
_exptl_absorpt_correction_type multi-scan
_exptl_absorpt_process_details '(Higashi, 1995)'
_exptl_crystal_colour colorless
_exptl_crystal_density_diffrn 1.874
_exptl_crystal_density_method 'not measured'
_exptl_crystal_description platelet
_exptl_crystal_F_000 1360
_exptl_crystal_size_max 0.10
_exptl_crystal_size_mid 0.10
_exptl_crystal_size_min 0.06
_refine_diff_density_max 1.037
_refine_diff_density_min -1.988
_refine_diff_density_rms 0.160
_refine_ls_abs_structure_details 'Flack H D (1983), Acta Cryst. A39, 876-881'
_refine_ls_abs_structure_Flack 0.05(3)
_refine_ls_extinction_method none
_refine_ls_goodness_of_fit_ref 1.062
_refine_ls_hydrogen_treatment constr
_refine_ls_matrix_type full
_refine_ls_number_parameters 74
_refine_ls_number_reflns 1829
_refine_ls_number_restraints 0
_refine_ls_restrained_S_all 1.062
_refine_ls_R_factor_all 0.0985
_refine_ls_R_factor_gt 0.0550
_refine_ls_shift/su_max 0.000
_refine_ls_shift/su_mean 0.000
_refine_ls_structure_factor_coef Fsqd
_refine_ls_weighting_details 'calc w=1/[\s^2^(Fo^2^)+(0.0271P)^2^+7.0379P] where P=(Fo^2^+2Fc^2^)/3'
_refine_ls_weighting_scheme calc
_refine_ls_wR_factor_gt 0.0830
_refine_ls_wR_factor_ref 0.0968
_reflns_number_gt 1191
_reflns_number_total 1829
_reflns_threshold_expression >2sigma(I)
_cod_data_source_file ic702310t-file003_1.cif
_cod_data_source_block Pt2Cu4dmpz8
_cod_database_code 4304741

loop_
_symmetry_equiv_pos_as_xyz
'x, y, z'
'-x, -y, z'
'x, -y, -z'
'-x, y, -z'
'-y, -x, -z'
'y, x, -z'
'y, -x, z'
'-y, x, z'
'x+1/2, y+1/2, z+1/2'
'-x+1/2, -y+1/2, z+1/2'
'x+1/2, -y+1/2, -z+1/2'
'-x+1/2, y+1/2, -z+1/2'
'-y+1/2, -x+1/2, -z+1/2'
'y+1/2, x+1/2, -z+1/2'
'y+1/2, -x+1/2, z+1/2'
'-y+1/2, x+1/2, z+1/2'

loop_
_atom_site_label
_atom_site_type_symbol
_atom_site_fract_x
_atom_site_fract_y
_atom_site_fract_z
_atom_site_U_iso_or_equiv
_atom_site_adp_type
_atom_site_occupancy
_atom_site_symmetry_multiplicity
_atom_site_calc_flag
_atom_site_refinement_flags
_atom_site_disorder_assembly
_atom_site_disorder_group
Pt1 Pt 0.0000 0.0000 0.17060(4) 0.04533(19) Uani 1 4 d S . .
Cu1 Cu 0.12711(6) -0.12711(6) 0.0000 0.0529(3) Uani 1 2 d S . .
N11 N 0.1497(5) -0.0099(9) 0.1701(5) 0.0529(18) Uani 1 1 d . . .
N12 N 0.1952(5) -0.0717(5) 0.1034(5) 0.0508(18) Uani 1 1 d . . .
C13 C 0.2932(7) -0.0671(8) 0.1211(8) 0.061(3) Uani 1 1 d . . .
C14 C 0.3102(6) -0.0043(17) 0.1988(6) 0.068(2) Uani 1 1 d . . .
H14 H 0.3717 0.0118 0.2255 0.081 Uiso 1 1 calc R . .
C15 C 0.2200(6) 0.0293(6) 0.2286(7) 0.056(3) Uani 1 1 d . . .
C16 C 0.3640(8) -0.1273(9) 0.0604(9) 0.088(4) Uani 1 1 d . . .
H16A H 0.3577 -0.1964 0.0769 0.132 Uiso 1 1 calc R . .
H16B H 0.4309 -0.1057 0.0725 0.132 Uiso 1 1 calc R . .
H16C H 0.3484 -0.1183 -0.0069 0.132 Uiso 1 1 calc R . .
C17 C 0.1949(9) 0.0977(8) 0.3098(9) 0.085(4) Uani 1 1 d . . .
H17A H 0.1313 0.0797 0.3364 0.127 Uiso 1 1 calc R . .
H17B H 0.1922 0.1649 0.2862 0.127 Uiso 1 1 calc R . .
H17C H 0.2449 0.0928 0.3593 0.127 Uiso 1 1 calc R . .

loop_
_atom_site_aniso_label
_atom_site_aniso_U_11
_atom_site_aniso_U_22
_atom_site_aniso_U_33
_atom_site_aniso_U_23
_atom_site_aniso_U_13
_atom_site_aniso_U_12
Pt1 0.0438(2) 0.0438(2) 0.0483(3) 0.000 0.000 0.000
Cu1 0.0525(5) 0.0525(5) 0.0536(8) -0.0062(15) -0.0062(15) 0.0043(5)
N11 0.057(3) 0.049(5) 0.052(3) -0.009(6) -0.004(3) 0.000(6)
N12 0.041(4) 0.052(4) 0.060(5) 0.003(4) -0.001(4) 0.003(3)
C13 0.038(5) 0.072(7) 0.073(7) 0.006(6) 0.004(5) 0.007(5)
C14 0.049(5) 0.080(6) 0.074(5) -0.008(13) -0.016(4) 0.004(12)
C15 0.049(5) 0.054(7) 0.066(6) -0.011(4) -0.011(4) -0.002(4)
C16 0.050(7) 0.115(11) 0.099(9) -0.002(7) 0.003(6) 0.026(6)
C17 0.072(8) 0.094(8) 0.088(8) -0.034(7) -0.024(6) 0.002(7)

loop_
_atom_type_symbol
_atom_type_description
_atom_type_scat_dispersion_real
_atom_type_scat_dispersion_imag
_atom_type_scat_source
C C 0.0033 0.0016 'International Tables Vol C Tables 4.2.6.8 and 6.1.1.4'
H H 0.0000 0.0000 'International Tables Vol C Tables 4.2.6.8 and 6.1.1.4'
N N 0.0061 0.0033 'International Tables Vol C Tables 4.2.6.8 and 6.1.1.4'
Cu Cu 0.3201 1.2651 'International Tables Vol C Tables 4.2.6.8 and 6.1.1.4'
Pt Pt -1.7033 8.3905 'International Tables Vol C Tables 4.2.6.8 and 6.1.1.4'

loop_
_geom_angle_atom_site_label_1
_geom_angle_atom_site_label_2
_geom_angle_atom_site_label_3
_geom_angle
_geom_angle_site_symmetry_1
_geom_angle_site_symmetry_3
_geom_angle_publ_flag
Pt1 Pt1 Cu1 45.73(1) 4 . ?
Pt1 Pt1 Cu1 45.73(1) 4 2 ?
Pt1 Pt1 Cu1 45.73(1) 4 4 ?
Pt1 Pt1 Cu1 45.73(1) 4 3 ?
Pt1 Pt1 N11 89.8(2) 4 . ?
Pt1 Pt1 N11 89.8(2) 4 2 ?
Pt1 Pt1 N11 89.8(2) 4 8 ?
Pt1 Pt1 N11 89.8(2) 4 7 ?
Pt1 Pt1 N12 71.6(1) 4 . ?
Pt1 Pt1 N12 71.6(1) 4 2 ?
Pt1 Pt1 N12 71.6(1) 4 8 ?
Pt1 Pt1 N12 71.6(1) 4 7 ?
Cu1 Pt1 Cu1 91.45(2) . 2 ?
Cu1 Pt1 Cu1 60.84(3) . 4 ?
Cu1 Pt1 Cu1 60.84(3) . 4_555 ?
Cu1 Pt1 N11 57.2(3) . . ?
Cu1 Pt1 N11 122.4(3) . 2 ?
Cu1 Pt1 N11 118.0(3) . 8 ?
Cu1 Pt1 N11 61.7(3) . 7 ?
Cu1 Pt1 N12 33.2(1) . . ?
Cu1 Pt1 N12 113.4(1) . 2 ?
Cu1 Pt1 N12 93.8(1) . 8 ?
Cu1 Pt1 N12 59.6(1) . 7 ?
N11 Pt1 N11 90.001(2) 8 2 ?
N11 Pt1 N11 89.998(2) 8 . ?
N11 Pt1 N11 179.6(4) 2 . ?
N11 Pt1 N11 179.6(4) 8 7 ?
N11 Pt1 N11 89.998(2) 2 7 ?
N11 Pt1 N11 90.000(1) . 7 ?
Pt1 Cu1 Pt1 88.55(2) . 4 ?
Pt1 Cu1 Cu1 59.58(1) . 4 ?
Pt1 Cu1 Cu1 59.58(1) . 3 ?
Pt1 Cu1 N11 36.6(1) . . ?
Pt1 Cu1 N11 110.5(2) . 5 ?
Pt1 Cu1 N12 60.6(2) . . ?
Pt1 Cu1 N12 125.8(2) . 5 ?
Cu1 Cu1 Cu1 90.0 4 3 ?
Cu1 Cu1 N11 96.1(1) 4 . ?
Cu1 Cu1 N11 56.4(2) 4 5 ?
Cu1 Cu1 N12 119.6(2) 4 . ?
Cu1 Cu1 N12 66.3(2) 4 5 ?
Cu1 Cu1 C13 140.3(2) 4 . ?
Cu1 Cu1 C13 73.9(2) 4 5 ?
N12 Cu1 N12 172.6(4) 5 . ?
C15 N11 N12 108.9(7) . . ?
C15 N11 Pt1 132.1(7) . . ?
N12 N11 Pt1 118.9(6) . . ?
C13 N12 N11 106.6(7) . . ?
C13 N12 Cu1 130.1(7) . . ?
N11 N12 Cu1 122.4(5) . . ?
N12 C13 C14 109.4(8) . . ?
N12 C13 C16 119.6(9) . . ?
C14 C13 C16 130.9(9) . . ?
C15 C14 C13 106.9(8) . . ?
N11 C15 C14 108.3(9) . . ?
N11 C15 C17 122.2(8) . . ?
C14 C15 C17 129.6(10) . . ?

loop_
_geom_bond_atom_site_label_1
_geom_bond_atom_site_label_2
_geom_bond_distance
_geom_bond_site_symmetry_2
_geom_bond_publ_flag
Pt1 N11 2.015(6) 8 ?
Pt1 N11 2.015(6) 2 ?
Pt1 N11 2.015(6) . ?
Pt1 N11 2.015(6) 7 ?
Cu1 N12 1.851(7) 5 ?
Cu1 N12 1.851(7) . ?
N11 C15 1.351(10) . ?
N11 N12 1.381(10) . ?
N12 C13 1.340(11) . ?
C13 C14 1.383(17) . ?
C13 C16 1.504(13) . ?
C14 C15 1.357(13) . ?
C15 C17 1.488(13) . ?
Pt1 Pt1 4.709(1) 4 ?
Pt1 Cu1 3.3726(7) . ?
Pt1 Cu1 3.3726(7) 2 ?
Pt1 Cu1 3.3726(7) 4 ?
Pt1 Cu1 3.3726(7) 3 ?
Cu1 Cu1 3.415(2) 4 ?
Cu1 Cu1 3.415(2) 3 ?

loop_
_geom_torsion_atom_site_label_1
_geom_torsion_atom_site_label_2
_geom_torsion_atom_site_label_3
_geom_torsion_atom_site_label_4
_geom_torsion
_geom_torsion_site_symmetry_1
_geom_torsion_site_symmetry_2
_geom_torsion_site_symmetry_3
_geom_torsion_site_symmetry_4
_geom_torsion_publ_flag
N11 Pt1 Cu1 N12 -109.8(4) 8 . . 5 ?
N11 Pt1 Cu1 N12 -179.8(5) . . . 5 ?
N11 Pt1 Cu1 N12 -0.1(5) 2 . . 5 ?
N11 Pt1 Cu1 N12 69.9(5) 7 . . 5 ?
Cu1 Pt1 Cu1 N12 3.7(3) 4 . . 5 ?
Cu1 Pt1 Cu1 N12 -51.3(3) 2 . . 5 ?
Cu1 Pt1 Cu1 N12 -106.4(3) 3 . . 5 ?
Pt1 Pt1 Cu1 N12 -51.3(3) 3 . . 5 ?
N11 Pt1 Cu1 N12 74.9(4) 8 . . . ?
N11 Pt1 Cu1 N12 4.9(5) . . . . ?
N11 Pt1 Cu1 N12 -175.4(5) 2 . . . ?
N11 Pt1 Cu1 N12 -105.4(4) 7 . . . ?
Cu1 Pt1 Cu1 N12 -171.6(3) 4 . . . ?
Cu1 Pt1 Cu1 N12 133.3(3) 2 . . . ?
Cu1 Pt1 Cu1 N12 78.2(3) 3 . . . ?
Pt1 Pt1 Cu1 N12 133.3(3) 3 . . . ?
N11 Pt1 Cu1 Cu1 -113.5(3) 8 . . 4 ?
N11 Pt1 Cu1 Cu1 176.5(4) . . . 4 ?
N11 Pt1 Cu1 Cu1 -3.8(4) 2 . . 4 ?
N11 Pt1 Cu1 Cu1 66.2(3) 7 . . 4 ?
Cu1 Pt1 Cu1 Cu1 -55.082(7) 2 . . 4 ?
Cu1 Pt1 Cu1 Cu1 -110.165(15) 3 . . 4 ?
Pt1 Pt1 Cu1 Cu1 -55.082(7) 3 . . 4 ?
N11 Pt1 Cu1 Cu1 -3.3(3) 8 . . 3 ?
N11 Pt1 Cu1 Cu1 -73.3(4) . . . 3 ?
N11 Pt1 Cu1 Cu1 106.4(4) 2 . . 3 ?
N11 Pt1 Cu1 Cu1 176.4(3) 7 . . 3 ?
Cu1 Pt1 Cu1 Cu1 110.165(15) 4 . . 3 ?
Cu1 Pt1 Cu1 Cu1 55.082(7) 2 . . 3 ?
Pt1 Pt1 Cu1 Cu1 55.082(7) 3 . . 3 ?
N11 Pt1 Cu1 Cu1 -58.4(3) 8 . . 2 ?
N11 Pt1 Cu1 Cu1 -128.4(4) . . . 2 ?
N11 Pt1 Cu1 Cu1 51.3(4) 2 . . 2 ?
N11 Pt1 Cu1 Cu1 121.3(3) 7 . . 2 ?
Cu1 Pt1 Cu1 Cu1 55.082(7) 4 . . 2 ?
Cu1 Pt1 Cu1 Cu1 -55.082(7) 3 . . 2 ?
Pt1 Pt1 Cu1 Cu1 0.0 3 . . 2 ?
N11 Pt1 N11 C15 54.2(11) 8 . . . ?
N11 Pt1 N11 C15 144.0(10) 2 . . . ?
N11 Pt1 N11 C15 -126.2(10) 7 . . . ?
Cu1 Pt1 N11 C15 -178.4(9) 4 . . . ?
Cu1 Pt1 N11 C15 110.1(9) 2 . . . ?
Cu1 Pt1 N11 C15 178.2(12) . . . . ?
Cu1 Pt1 N11 C15 106.3(11) 3 . . . ?
Pt1 Pt1 N11 C15 144.0(10) 3 . . . ?
N11 Pt1 N11 N12 -130.4(7) 8 . . . ?
N11 Pt1 N11 N12 -40.6(8) 2 . . . ?
N11 Pt1 N11 N12 49.1(8) 7 . . . ?
Cu1 Pt1 N11 N12 -3.0(9) 4 . . . ?
Cu1 Pt1 N11 N12 -74.6(9) 2 . . . ?
Cu1 Pt1 N11 N12 -6.5(6) . . . . ?
Cu1 Pt1 N11 N12 -78.4(6) 3 . . . ?
Pt1 Pt1 N11 N12 -40.6(7) 3 . . . ?
C15 N11 N12 C13 -1.5(11) . . . . ?
Pt1 N11 N12 C13 -177.8(7) . . . . ?
C15 N11 N12 Cu1 -171.8(6) . . . . ?
Pt1 N11 N12 Cu1 11.9(11) . . . . ?
N12 Cu1 N12 C13 35.7(8) 5 . . . ?
Pt1 Cu1 N12 C13 -174.9(9) . . . . ?
Cu1 Cu1 N12 C13 176.8(7) 4 . . . ?
Cu1 Cu1 N12 C13 -107.7(9) 3 . . . ?
Cu1 Cu1 N12 C13 -144.3(8) 2 . . . ?
N12 Cu1 N12 N11 -156.5(7) 5 . . . ?
Pt1 Cu1 N12 N11 -7.1(6) . . . . ?
Cu1 Cu1 N12 N11 -15.4(8) 4 . . . ?
Cu1 Cu1 N12 N11 60.1(7) 3 . . . ?
Cu1 Cu1 N12 N11 23.5(7) 2 . . . ?
N11 N12 C13 C14 0.8(13) . . . . ?
Cu1 N12 C13 C14 170.1(10) . . . . ?
N11 N12 C13 C16 179.6(9) . . . . ?
Cu1 N12 C13 C16 -11.1(14) . . . . ?
N12 C13 C14 C15 0.2(16) . . . . ?
C16 C13 C14 C15 -178.5(12) . . . . ?
N12 N11 C15 C14 1.6(13) . . . . ?
Pt1 N11 C15 C14 177.3(11) . . . . ?
N12 N11 C15 C17 -178.7(9) . . . . ?
Pt1 N11 C15 C17 -3.0(16) . . . . ?
C13 C14 C15 N11 -1.1(16) . . . . ?
C13 C14 C15 C17 179.3(11) . . . . ?
N11 Pt1 Pt1 N11 -7.6(7) . . 3 3 ?
